data_4122107
loop_
_publ_author_name
'Pan, Baofei'
'Gabba\"i, Fran\,cois P'

_publ_section_title
;
 [Sb(C6F5)4][B(C6F5)4]: An Air Stable, Lewis Acidic Stibonium Salt That
 Activates Strong Element-Fluorine Bonds.
;
_journal_issue 27
_journal_name_full 'Journal of the American Chemical Society'
_journal_page_first 9564
_journal_page_last 9567
_journal_paper_doi 10.1021/ja505214m
_journal_volume 136
_journal_year 2014
_chemical_formula_sum 'C48 B F40 Sb'
_chemical_formula_weight 1469.04
_chemical_name_systematic
; 
 ? 
;
_space_group_IT_number 82
_symmetry_cell_setting tetragonal
_symmetry_space_group_name_Hall 'I -4'
_symmetry_space_group_name_H-M 'I -4'
_atom_sites_solution_hydrogens none
_atom_sites_solution_primary direct
_atom_sites_solution_secondary difmap
_audit_creation_method SHELXL-97
_cell_angle_alpha 90.00
_cell_angle_beta 90.00
_cell_angle_gamma 90.00
_cell_formula_units_Z 2
_cell_length_a 16.836(3)
_cell_length_b 16.836(3)
_cell_length_c 8.201(3)
_cell_measurement_reflns_used 5308
_cell_measurement_temperature 110(2)
_cell_measurement_theta_max 25.68
_cell_measurement_theta_min 2.42
_cell_volume 2324.6(10)
_computing_cell_refinement 'Bruker SMART'
_computing_data_collection 'Bruker SMART'
_computing_data_reduction 'Bruker SAINT'
_computing_molecular_graphics 'Bruker SHELXTL'
_computing_publication_material 'Bruker SHELXTL'
_computing_structure_refinement 'SHELXL-97 (Sheldrick, 1997)'
_computing_structure_solution 'SHELXS-97 (Sheldrick, 1990)'
_diffrn_ambient_temperature 110(2)
_diffrn_measured_fraction_theta_full 0.997
_diffrn_measured_fraction_theta_max 0.997
_diffrn_measurement_device_type 'CCD area detector'
_diffrn_measurement_method 'phi and omega scans'
_diffrn_radiation_monochromator graphite
_diffrn_radiation_source 'fine-focus sealed tube'
_diffrn_radiation_type MoK\a
_diffrn_radiation_wavelength 0.71073
_diffrn_reflns_av_R_equivalents 0.0308
_diffrn_reflns_av_sigmaI/netI 0.0286
_diffrn_reflns_limit_h_max 22
_diffrn_reflns_limit_h_min -22
_diffrn_reflns_limit_k_max 22
_diffrn_reflns_limit_k_min -22
_diffrn_reflns_limit_l_max 11
_diffrn_reflns_limit_l_min -10
_diffrn_reflns_number 14719
_diffrn_reflns_theta_full 28.52
_diffrn_reflns_theta_max 28.52
_diffrn_reflns_theta_min 1.71
_exptl_absorpt_coefficient_mu 0.795
_exptl_absorpt_correction_T_max 0.9247
_exptl_absorpt_correction_T_min 0.8572
_exptl_absorpt_correction_type multi-scan
_exptl_absorpt_process_details SADABS
_exptl_crystal_colour colorless
_exptl_crystal_density_diffrn 2.099
_exptl_crystal_density_meas ?
_exptl_crystal_density_method 'not measured'
_exptl_crystal_description block
_exptl_crystal_F_000 1408
_exptl_crystal_size_max 0.20
_exptl_crystal_size_mid 0.20
_exptl_crystal_size_min 0.10
_refine_diff_density_max 0.788
_refine_diff_density_min -0.196
_refine_diff_density_rms 0.043
_refine_ls_abs_structure_details 'Flack H D (1983), Acta Cryst. A39, 876-881'
_refine_ls_abs_structure_Flack -0.006(13)
_refine_ls_extinction_method none
_refine_ls_goodness_of_fit_ref 1.015
_refine_ls_hydrogen_treatment none
_refine_ls_matrix_type full
_refine_ls_number_parameters 203
_refine_ls_number_reflns 2931
_refine_ls_number_restraints 0
_refine_ls_restrained_S_all 1.015
_refine_ls_R_factor_all 0.0279
_refine_ls_R_factor_gt 0.0259
_refine_ls_shift/su_max 0.000
_refine_ls_shift/su_mean 0.000
_refine_ls_structure_factor_coef Fsqd
_refine_ls_weighting_details 'calc w=1/[\s^2^(Fo^2^)+(0.0331P)^2^+0.0000P] where P=(Fo^2^+2Fc^2^)/3'
_refine_ls_weighting_scheme calc
_refine_ls_wR_factor_gt 0.0583
_refine_ls_wR_factor_ref 0.0598
_reflns_number_gt 2821
_reflns_number_total 2931
_reflns_threshold_expression >2sigma(I)
_cod_data_source_file ja505214m_si_002.cif
_cod_data_source_block y
_cod_depositor_comments
;
The following automatic conversions were performed:

'_symmetry_cell_setting' value 'Tetragonal' changed to 'tetragonal'
according to
/usr/data/users/saulius/crontab/automatic-downloads/rss-feeds/ACS/lib/dictionaries/cif_core.dic
dictionary named 'cif_core.dic' version 2.4.2 from 2011-04-26.

Automatic conversion script
Id: cif_fix_values 2281 2013-09-26 08:29:07Z andrius 

 Adding full bibliography for 4122105--4122107.cif.

The following automatic conversions were performed:

'_exptl_crystal_density_meas' value 'not measured' was changed to '?'
- the value is perceived as not measured.

Automatic conversion script
Id: cif_fix_values 3008 2015-01-20 13:52:24Z robertas 

2021-04-11
Z value and formula fixed to values more according to usual
chemical conventions.                 miguel
;
_cod_original_formula_weight 734.52
_cod_original_formula_units_Z 4
_cod_original_sg_symbol_H-M I-4
_cod_original_formula_sum 'C24 B0.50 F20 Sb0.50'
_cod_database_code 4122107

loop_
_symmetry_equiv_pos_as_xyz
'x, y, z'
'y, -x, -z'
'-x, -y, z'
'-y, x, -z'
'x+1/2, y+1/2, z+1/2'
'y+1/2, -x+1/2, -z+1/2'
'-x+1/2, -y+1/2, z+1/2'
'-y+1/2, x+1/2, -z+1/2'

loop_
_atom_site_label
_atom_site_type_symbol
_atom_site_fract_x
_atom_site_fract_y
_atom_site_fract_z
_atom_site_U_iso_or_equiv
_atom_site_adp_type
_atom_site_occupancy
_atom_site_symmetry_multiplicity
_atom_site_calc_flag
_atom_site_refinement_flags
Sb1 Sb 0.0000 0.5000 -0.2500 0.03487(8) Uani 1 4 d S
F1 F 0.09110(11) 0.54010(10) 0.0687(2) 0.0675(5) Uani 1 1 d .
F2 F 0.18164(10) 0.45377(12) 0.2751(2) 0.0752(5) Uani 1 1 d .
F3 F 0.20980(10) 0.29823(12) 0.2100(2) 0.0820(7) Uani 1 1 d .
F4 F 0.14933(11) 0.23007(10) -0.0613(3) 0.0753(6) Uani 1 1 d .
F5 F 0.05794(8) 0.31582(8) -0.2650(3) 0.0567(4) Uani 1 1 d .
F6 F -0.07116(7) 0.10558(8) 0.2350(3) 0.0497(3) Uani 1 1 d .
F7 F -0.00005(11) 0.19540(10) 0.4576(2) 0.0624(5) Uani 1 1 d .
F8 F 0.16168(12) 0.19890(11) 0.4789(2) 0.0680(5) Uani 1 1 d .
F9 F 0.24947(8) 0.11065(9) 0.2673(3) 0.0634(4) Uani 1 1 d .
F10 F 0.18172(8) 0.01954(9) 0.0498(2) 0.0493(4) Uani 1 1 d .
C1 C 0.07124(13) 0.42904(14) -0.0994(3) 0.0373(5) Uani 1 1 d .
C2 C 0.10421(15) 0.46272(16) 0.0384(3) 0.0454(6) Uani 1 1 d .
C3 C 0.15079(16) 0.4193(2) 0.1434(3) 0.0520(7) Uani 1 1 d .
C4 C 0.16473(15) 0.34079(19) 0.1104(4) 0.0536(8) Uani 1 1 d .
C5 C 0.13303(15) 0.30571(15) -0.0267(4) 0.0496(7) Uani 1 1 d .
C6 C 0.08636(13) 0.34964(14) -0.1310(3) 0.0405(5) Uani 1 1 d .
C7 C 0.05022(13) 0.05804(12) 0.1263(3) 0.0316(4) Uani 1 1 d .
C8 C 0.00938(12) 0.10431(12) 0.2386(5) 0.0380(5) Uani 1 1 d .
C9 C 0.04446(15) 0.15136(14) 0.3552(3) 0.0425(5) Uani 1 1 d .
C10 C 0.12623(16) 0.15384(15) 0.3655(3) 0.0453(6) Uani 1 1 d .
C11 C 0.16915(12) 0.10938(12) 0.2588(5) 0.0426(5) Uani 1 1 d .
C12 C 0.13221(13) 0.06265(12) 0.1440(3) 0.0350(5) Uani 1 1 d .
B1 B 0.0000 0.0000 0.0000 0.0317(10) Uani 1 4 d S

loop_
_atom_site_aniso_label
_atom_site_aniso_U_11
_atom_site_aniso_U_22
_atom_site_aniso_U_33
_atom_site_aniso_U_23
_atom_site_aniso_U_13
_atom_site_aniso_U_12
Sb1 0.03665(10) 0.03665(10) 0.03130(14) 0.000 0.000 0.000
F1 0.0769(12) 0.0659(11) 0.0596(10) -0.0246(9) -0.0162(9) 0.0118(9)
F2 0.0628(10) 0.1220(15) 0.0407(12) -0.0007(10) -0.0130(9) -0.0052(9)
F3 0.0590(9) 0.1027(13) 0.0843(18) 0.0519(12) -0.0088(9) 0.0046(9)
F4 0.0677(12) 0.0442(10) 0.1141(17) 0.0194(10) -0.0034(11) 0.0092(8)
F5 0.0639(8) 0.0413(7) 0.0648(11) -0.0107(11) -0.0095(11) 0.0006(6)
F6 0.0376(6) 0.0545(7) 0.0570(9) -0.0118(9) 0.0045(9) 0.0027(5)
F7 0.0813(12) 0.0582(10) 0.0476(10) -0.0182(8) 0.0133(9) 0.0022(9)
F8 0.0810(13) 0.0715(12) 0.0516(10) -0.0143(9) -0.0175(9) -0.0223(10)
F9 0.0401(7) 0.0759(9) 0.0743(12) -0.0069(12) -0.0200(10) -0.0101(6)
F10 0.0324(7) 0.0566(9) 0.0588(10) -0.0107(8) -0.0033(7) 0.0043(6)
C1 0.0359(12) 0.0428(13) 0.0332(12) 0.0056(10) -0.0007(9) 0.0030(9)
C2 0.0425(13) 0.0545(15) 0.0392(13) -0.0054(11) 0.0003(11) 0.0063(11)
C3 0.0407(13) 0.081(2) 0.0342(13) 0.0046(13) -0.0005(11) -0.0030(13)
C4 0.0342(13) 0.075(2) 0.0518(16) 0.0305(15) 0.0015(11) 0.0001(12)
C5 0.0382(13) 0.0440(14) 0.0666(19) 0.0183(13) 0.0096(13) -0.0007(11)
C6 0.0362(12) 0.0406(13) 0.0447(14) 0.0034(11) 0.0056(10) -0.0036(10)
C7 0.0331(11) 0.0271(10) 0.0345(11) 0.0022(8) -0.0023(9) -0.0017(8)
C8 0.0389(10) 0.0362(9) 0.0391(13) 0.0013(14) -0.0016(15) -0.0009(7)
C9 0.0568(15) 0.0367(12) 0.0340(12) -0.0039(10) 0.0046(11) -0.0002(10)
C10 0.0580(16) 0.0436(13) 0.0343(12) -0.0030(10) -0.0104(11) -0.0109(11)
C11 0.0364(10) 0.0458(11) 0.0456(13) 0.0060(17) -0.0136(15) -0.0056(8)
C12 0.0352(11) 0.0325(11) 0.0373(12) 0.0005(9) -0.0021(9) 0.0024(9)
B1 0.0290(14) 0.0290(14) 0.037(3) 0.000 0.000 0.000

loop_
_atom_type_symbol
_atom_type_description
_atom_type_scat_dispersion_real
_atom_type_scat_dispersion_imag
_atom_type_scat_source
C C 0.0033 0.0016 'International Tables Vol C Tables 4.2.6.8 and 6.1.1.4'
B B 0.0013 0.0007 'International Tables Vol C Tables 4.2.6.8 and 6.1.1.4'
F F 0.0171 0.0103 'International Tables Vol C Tables 4.2.6.8 and 6.1.1.4'
Sb Sb -0.5866 1.5461 'International Tables Vol C Tables 4.2.6.8 and 6.1.1.4'

loop_
_geom_angle_atom_site_label_1
_geom_angle_atom_site_label_2
_geom_angle_atom_site_label_3
_geom_angle
_geom_angle_site_symmetry_1
_geom_angle_site_symmetry_3
C1 Sb1 C1 107.78(13) 6_454 8_554
C1 Sb1 C1 110.32(7) 6_454 .
C1 Sb1 C1 110.32(7) 8_554 .
C1 Sb1 C1 110.32(7) 6_454 3_565
C1 Sb1 C1 110.32(7) 8_554 3_565
C1 Sb1 C1 107.78(13) . 3_565
C2 C1 C6 118.4(2) . .
C2 C1 Sb1 118.58(18) . .
C6 C1 Sb1 123.03(18) . .
F1 C2 C3 119.5(3) . .
F1 C2 C1 118.9(2) . .
C3 C2 C1 121.6(3) . .
F2 C3 C4 120.9(3) . .
F2 C3 C2 119.9(3) . .
C4 C3 C2 119.2(3) . .
F3 C4 C3 119.9(3) . .
F3 C4 C5 119.5(3) . .
C3 C4 C5 120.6(2) . .
F4 C5 C6 119.9(3) . .
F4 C5 C4 120.2(3) . .
C6 C5 C4 119.9(3) . .
F5 C6 C5 119.3(2) . .
F5 C6 C1 120.2(2) . .
C5 C6 C1 120.4(2) . .
C8 C7 C12 113.0(2) . .
C8 C7 B1 119.55(17) . .
C12 C7 B1 127.24(17) . .
F6 C8 C9 115.8(2) . .
F6 C8 C7 119.3(2) . .
C9 C8 C7 124.9(2) . .
F7 C9 C8 120.7(2) . .
F7 C9 C10 120.0(2) . .
C8 C9 C10 119.3(2) . .
F8 C10 C11 121.4(2) . .
F8 C10 C9 120.2(2) . .
C11 C10 C9 118.3(2) . .
F9 C11 C10 119.3(3) . .
F9 C11 C12 119.7(3) . .
C10 C11 C12 121.0(2) . .
F10 C12 C11 114.9(2) . .
F10 C12 C7 121.6(2) . .
C11 C12 C7 123.5(2) . .
C7 B1 C7 113.03(8) 2 .
C7 B1 C7 113.03(8) 2 3
C7 B1 C7 102.58(15) . 3
C7 B1 C7 102.58(15) 2 4
C7 B1 C7 113.03(8) . 4
C7 B1 C7 113.03(8) 3 4

loop_
_geom_bond_atom_site_label_1
_geom_bond_atom_site_label_2
_geom_bond_distance
_geom_bond_site_symmetry_2
Sb1 C1 2.095(2) 6_454
Sb1 C1 2.095(2) 8_554
Sb1 C1 2.095(2) .
Sb1 C1 2.095(2) 3_565
F1 C2 1.345(3) .
F2 C3 1.332(3) .
F3 C4 1.325(3) .
F4 C5 1.333(3) .
F5 C6 1.327(3) .
F6 C8 1.356(2) .
F7 C9 1.348(3) .
F8 C10 1.341(3) .
F9 C11 1.354(2) .
F10 C12 1.349(3) .
C1 C2 1.381(4) .
C1 C6 1.385(3) .
C2 C3 1.375(4) .
C3 C4 1.369(4) .
C4 C5 1.377(4) .
C5 C6 1.377(4) .
C7 C8 1.389(4) .
C7 C12 1.390(3) .
C7 B1 1.656(2) .
C8 C9 1.375(4) .
C9 C10 1.380(4) .
C10 C11 1.359(4) .
C11 C12 1.376(4) .
B1 C7 1.656(2) 2
B1 C7 1.656(2) 3
B1 C7 1.656(2) 4

loop_
_geom_torsion_atom_site_label_1
_geom_torsion_atom_site_label_2
_geom_torsion_atom_site_label_3
_geom_torsion_atom_site_label_4
_geom_torsion
_geom_torsion_site_symmetry_1
_geom_torsion_site_symmetry_4
C1 Sb1 C1 C2 -161.38(19) 6_454 .
C1 Sb1 C1 C2 79.64(15) 8_554 .
C1 Sb1 C1 C2 -40.87(17) 3_565 .
C1 Sb1 C1 C6 18.1(2) 6_454 .
C1 Sb1 C1 C6 -100.8(2) 8_554 .
C1 Sb1 C1 C6 138.6(2) 3_565 .
C6 C1 C2 F1 178.8(2) . .
Sb1 C1 C2 F1 -1.6(3) . .
C6 C1 C2 C3 -0.3(4) . .
Sb1 C1 C2 C3 179.3(2) . .
F1 C2 C3 F2 0.9(4) . .
C1 C2 C3 F2 180.0(2) . .
F1 C2 C3 C4 -179.1(2) . .
C1 C2 C3 C4 0.0(4) . .
F2 C3 C4 F3 -0.3(4) . .
C2 C3 C4 F3 179.7(2) . .
F2 C3 C4 C5 -179.6(2) . .
C2 C3 C4 C5 0.4(4) . .
F3 C4 C5 F4 -1.8(4) . .
C3 C4 C5 F4 177.4(2) . .
F3 C4 C5 C6 -179.8(2) . .
C3 C4 C5 C6 -0.5(4) . .
F4 C5 C6 F5 0.2(3) . .
C4 C5 C6 F5 178.2(2) . .
F4 C5 C6 C1 -177.8(2) . .
C4 C5 C6 C1 0.2(4) . .
C2 C1 C6 F5 -177.7(2) . .
Sb1 C1 C6 F5 2.7(3) . .
C2 C1 C6 C5 0.2(4) . .
Sb1 C1 C6 C5 -179.33(18) . .
C12 C7 C8 F6 179.8(2) . .
B1 C7 C8 F6 -4.8(3) . .
C12 C7 C8 C9 0.9(4) . .
B1 C7 C8 C9 176.3(2) . .
F6 C8 C9 F7 0.0(4) . .
C7 C8 C9 F7 178.9(2) . .
F6 C8 C9 C10 -179.4(2) . .
C7 C8 C9 C10 -0.5(4) . .
F7 C9 C10 F8 1.1(4) . .
C8 C9 C10 F8 -179.5(2) . .
F7 C9 C10 C11 -179.2(2) . .
C8 C9 C10 C11 0.1(4) . .
F8 C10 C11 F9 0.0(4) . .
C9 C10 C11 F9 -179.7(2) . .
F8 C10 C11 C12 179.3(2) . .
C9 C10 C11 C12 -0.4(4) . .
F9 C11 C12 F10 1.5(4) . .
C10 C11 C12 F10 -177.8(2) . .
F9 C11 C12 C7 -179.7(2) . .
C10 C11 C12 C7 1.0(4) . .
C8 C7 C12 F10 177.5(2) . .
B1 C7 C12 F10 2.6(3) . .
C8 C7 C12 C11 -1.2(3) . .
B1 C7 C12 C11 -176.1(2) . .
C8 C7 B1 C7 179.5(2) . 2
C12 C7 B1 C7 -5.8(2) . 2
C8 C7 B1 C7 -58.46(19) . 3
C12 C7 B1 C7 116.2(2) . 3
C8 C7 B1 C7 63.56(17) . 4
C12 C7 B1 C7 -121.8(3) . 4
